data_4507432
loop_
_publ_author_name
'He, Qi-Ting'
'Li, Xiang-Ping'
'Chen, Lian-Fen'
'Zhang, Li'
'Wang, Wei'
'Su, Cheng-Yong'

_publ_section_title
;
 Nanosized Coordination Cages Incorporating Multiple Cu(I) Reactive Sites:
 Host--Guest Modulated Catalytic Activity
;
_journal_issue 1
_journal_name_full 'ACS Catalysis'
_journal_page_first 1
_journal_paper_doi 10.1021/cs300640r
_journal_volume 3
_journal_year 2013
_chemical_formula_sum 'C100 H80 Cu4 N20 O22'
_chemical_formula_weight 2168.00
_chemical_name_systematic
; 
 ? 
;
_space_group_IT_number 2
_symmetry_cell_setting triclinic
_symmetry_space_group_name_Hall '-P 1'
_symmetry_space_group_name_H-M 'P -1'
_atom_sites_solution_hydrogens geom
_atom_sites_solution_primary direct
_atom_sites_solution_secondary difmap
_audit_creation_method SHELXL-97
_cell_angle_alpha 104.973(5)
_cell_angle_beta 103.729(5)
_cell_angle_gamma 109.545(5)
_cell_formula_units_Z 1
_cell_length_a 13.373(5)
_cell_length_b 13.767(5)
_cell_length_c 14.926(5)
_cell_measurement_reflns_used 4668
_cell_measurement_temperature 293(2)
_cell_measurement_theta_max 62.2108
_cell_measurement_theta_min 3.6643
_cell_volume 2338.2(15)
_computing_cell_refinement
;
CrysAlis RED, Oxford Diffraction Ltd.,
Version 1.171.31.7 (release 18-10-2006 CrysAlis171 .NET)
(compiled Oct 18 2006,16:28:17)
;
_computing_data_collection
;
CrysAlis CCD, Oxford Diffraction Ltd.,
Version 1.171.31.7 (release 18-10-2006 CrysAlis171 .NET)
(compiled Oct 18 2006,16:28:17)
;
_computing_data_reduction
;
CrysAlis RED, Oxford Diffraction Ltd.,
Version 1.171.31.7 (release 18-10-2006 CrysAlis171 .NET)
(compiled Oct 18 2006,16:28:17)
;
_computing_structure_refinement 'SHELXL-97 (Sheldrick, 1997)'
_computing_structure_solution 'SHELXS-97 (Sheldrick, 1990)'
_diffrn_ambient_temperature 293(2)
_diffrn_detector_area_resol_mean 16.0855
_diffrn_measured_fraction_theta_full 0.953
_diffrn_measured_fraction_theta_max 0.953
_diffrn_measurement_device_type 'Gemini S Ultra'
_diffrn_measurement_method '\w and \p scan'
_diffrn_radiation_monochromator graphite
_diffrn_radiation_source 'Enhance (Cu) X-ray Source'
_diffrn_radiation_type CuK\a
_diffrn_radiation_wavelength 1.54178
_diffrn_reflns_av_R_equivalents 0.0519
_diffrn_reflns_av_sigmaI/netI 0.0762
_diffrn_reflns_limit_h_max 13
_diffrn_reflns_limit_h_min -14
_diffrn_reflns_limit_k_max 15
_diffrn_reflns_limit_k_min -15
_diffrn_reflns_limit_l_max 16
_diffrn_reflns_limit_l_min -16
_diffrn_reflns_number 17221
_diffrn_reflns_theta_full 62.16
_diffrn_reflns_theta_max 62.16
_diffrn_reflns_theta_min 3.67
_exptl_absorpt_coefficient_mu 1.757
_exptl_absorpt_correction_T_max 1.00000
_exptl_absorpt_correction_T_min 0.70442
_exptl_absorpt_correction_type multi-scan
_exptl_absorpt_process_details
;
CrysAlis RED, Oxford Diffraction Ltd.,
Version 1.171.31.7 (release 18-10-2006 CrysAlis171 .NET)
(compiled Oct 18 2006,16:28:17)
Empirical absorption correction using spherical harmonics,
 implemented in SCALE3 ABSPACK scaling algorithm.
;
_exptl_crystal_colour Green
_exptl_crystal_density_diffrn 1.540
_exptl_crystal_density_method 'not measured'
_exptl_crystal_description Block
_exptl_crystal_F_000 1112
_exptl_crystal_size_max 0.28
_exptl_crystal_size_mid 0.20
_exptl_crystal_size_min 0.18
_refine_diff_density_max 0.866
_refine_diff_density_min -0.955
_refine_diff_density_rms 0.098
_refine_ls_extinction_method none
_refine_ls_goodness_of_fit_ref 1.039
_refine_ls_hydrogen_treatment mixed
_refine_ls_matrix_type full
_refine_ls_number_parameters 665
_refine_ls_number_reflns 7036
_refine_ls_number_restraints 3
_refine_ls_restrained_S_all 1.039
_refine_ls_R_factor_all 0.0962
_refine_ls_R_factor_gt 0.0643
_refine_ls_shift/su_max 0.073
_refine_ls_shift/su_mean 0.001
_refine_ls_structure_factor_coef Fsqd
_refine_ls_weighting_details 'calc w=1/[\s^2^(Fo^2^)+(0.0610P)^2^+6.5000P] where P=(Fo^2^+2Fc^2^)/3'
_refine_ls_weighting_scheme calc
_refine_ls_wR_factor_gt 0.1513
_refine_ls_wR_factor_ref 0.1656
_reflns_number_gt 4578
_reflns_number_total 7036
_reflns_threshold_expression >2sigma(I)
_cod_data_source_file cs300640r_si_002.cif
_cod_data_source_block Cu2(OL)2(NO3)4
_cod_depositor_comments
;
The following automatic conversions were performed:

'_symmetry_cell_setting' value 'Triclinic' changed to 'triclinic'
according to /home/saulius/struct/CIF-dictionaries/cif_core.dic
dictionary named 'cif_core.dic' version 2.4.2 from 2011-04-26.

Automatic conversion script
Id: cif_fix_values 1891 2012-01-12 08:04:46Z andrius 
;
_cod_original_cell_volume 2338.2(14)
_cod_original_sg_symbol_H-M P-1
_cod_database_code 4507432

loop_
_symmetry_equiv_pos_as_xyz
'x, y, z'
'-x, -y, -z'

loop_
_atom_site_label
_atom_site_type_symbol
_atom_site_fract_x
_atom_site_fract_y
_atom_site_fract_z
_atom_site_U_iso_or_equiv
_atom_site_adp_type
_atom_site_occupancy
_atom_site_symmetry_multiplicity
_atom_site_calc_flag
_atom_site_refinement_flags
Cu1 Cu 0.80168(4) 0.24579(4) 0.93901(4) 0.02974(14) Uani 1 1 d .
Cu2 Cu 0.68642(5) 0.17357(5) 0.68344(4) 0.04183(17) Uani 1 1 d .
N1 N 0.6433(2) 0.2928(2) 0.6614(2) 0.0373(9) Uani 1 1 d .
N2 N 0.6472(2) 0.4617(2) 0.6950(2) 0.0331(9) Uani 1 1 d .
N3 N 1.1837(2) 0.7629(2) 0.9284(2) 0.0278(8) Uani 1 1 d .
N4 N 1.1139(2) 0.7212(2) 0.7659(2) 0.0331(8) Uani 1 1 d .
N5 N 0.9618(2) 0.2802(2) 0.9524(2) 0.0307(8) Uani 1 1 d .
N6 N 1.1173(2) 0.3325(2) 0.9129(2) 0.0330(9) Uani 1 1 d .
C1 C 0.7055(3) 0.4002(3) 0.7145(3) 0.0342(10) Uani 1 1 d .
C2 C 0.5421(3) 0.2826(3) 0.5996(3) 0.0374(11) Uani 1 1 d .
C3 C 0.4490(3) 0.1900(3) 0.5240(3) 0.0453(13) Uani 1 1 d .
H3A H 0.4469 0.1193 0.5093 0.054 Uiso 1 1 calc R
C4 C 0.3617(3) 0.2076(3) 0.4728(3) 0.0447(13) Uani 1 1 d .
H4A H 0.2999 0.1478 0.4216 0.054 Uiso 1 1 calc R
C5 C 0.3626(3) 0.3115(4) 0.4951(3) 0.0469(13) Uani 1 1 d .
H5A H 0.3008 0.3195 0.4591 0.056 Uiso 1 1 calc R
C6 C 0.4534(3) 0.4053(3) 0.5700(3) 0.0432(12) Uani 1 1 d .
H6A H 0.4540 0.4754 0.5849 0.052 Uiso 1 1 calc R
C7 C 0.5420(3) 0.3876(3) 0.6204(3) 0.0326(10) Uani 1 1 d .
C8 C 0.6786(3) 0.5798(3) 0.7461(3) 0.0369(11) Uani 1 1 d .
H8A H 0.6930 0.6182 0.7012 0.044 Uiso 1 1 calc R
H8B H 0.7486 0.6103 0.8024 0.044 Uiso 1 1 calc R
C9 C 0.5900(3) 0.6017(3) 0.7817(3) 0.0401(12) Uani 1 1 d .
C10 C 0.5575(4) 0.6824(4) 0.7608(4) 0.0609(16) Uani 1 1 d .
H10A H 0.5861 0.7177 0.7211 0.073 Uiso 1 1 calc R
C11 C 0.4816(4) 0.7089(5) 0.8007(6) 0.093(2) Uani 1 1 d .
H11A H 0.4590 0.7620 0.7866 0.111 Uiso 1 1 calc R
C12 C 0.4397(5) 0.6590(5) 0.8597(5) 0.097(2) Uani 1 1 d .
H12A H 0.3890 0.6781 0.8854 0.116 Uiso 1 1 calc R
C13 C 0.4717(5) 0.5811(5) 0.8813(5) 0.083(2) Uani 1 1 d .
H13A H 0.4438 0.5477 0.9223 0.100 Uiso 1 1 calc R
C14 C 0.5472(4) 0.5514(4) 0.8413(4) 0.0569(15) Uani 1 1 d .
H14A H 0.5683 0.4975 0.8553 0.068 Uiso 1 1 calc R
C15 C 1.1054(3) 0.6882(3) 0.8422(3) 0.0282(9) Uani 1 1 d .
C16 C 1.2460(3) 0.8505(3) 0.9075(3) 0.0316(10) Uani 1 1 d .
C17 C 1.3373(3) 0.9537(3) 0.9701(3) 0.0406(11) Uani 1 1 d .
H17 H 1.3681 0.9718 1.0381 0.049 Uiso 1 1 calc R
C18 C 1.3782(3) 1.0258(3) 0.9255(4) 0.0498(13) Uani 1 1 d .
H18A H 1.4386 1.0942 0.9647 0.060 Uiso 1 1 calc R
C19 C 1.3327(4) 1.0005(4) 0.8232(3) 0.0529(13) Uani 1 1 d .
H19A H 1.3623 1.0527 0.7965 0.064 Uiso 1 1 calc R
C20 C 1.2451(3) 0.8999(3) 0.7620(3) 0.0475(12) Uani 1 1 d .
H20A H 1.2152 0.8823 0.6940 0.057 Uiso 1 1 calc R
C21 C 1.2033(3) 0.8261(3) 0.8051(3) 0.0390(11) Uani 1 1 d .
C22 C 1.0556(3) 0.6540(3) 0.6589(3) 0.0394(11) Uani 1 1 d .
H22A H 1.0364 0.6999 0.6246 0.047 Uiso 1 1 calc R
H22B H 0.9853 0.5939 0.6491 0.047 Uiso 1 1 calc R
C23 C 1.1252(3) 0.6066(4) 0.6143(3) 0.0461(13) Uani 1 1 d .
C24 C 1.1389(5) 0.5174(4) 0.6258(4) 0.0750(17) Uani 1 1 d .
H24A H 1.1029 0.4832 0.6628 0.090 Uiso 1 1 calc R
C25 C 1.2048(5) 0.4750(5) 0.5844(4) 0.0824(17) Uani 1 1 d .
H25A H 1.2174 0.4164 0.5967 0.099 Uiso 1 1 calc R
C26 C 1.2524(4) 0.5232(5) 0.5228(4) 0.0724(18) Uani 1 1 d .
H26A H 1.2945 0.4941 0.4922 0.087 Uiso 1 1 calc R
C27 C 1.2379(5) 0.6102(5) 0.5078(5) 0.0852(19) Uani 1 1 d .
H27 H 1.2719 0.6429 0.4691 0.102 Uiso 1 1 calc R
C28 C 1.1711(4) 0.6516(4) 0.5510(4) 0.0730(16) Uani 1 1 d .
H28A H 1.1571 0.7091 0.5378 0.088 Uiso 1 1 calc R
C29 C 1.0179(3) 0.3426(3) 0.9107(3) 0.0296(10) Uani 1 1 d .
C30 C 1.0285(3) 0.2281(3) 0.9866(3) 0.0350(10) Uani 1 1 d .
C31 C 1.0141(3) 0.1577(3) 1.0393(3) 0.0440(11) Uani 1 1 d .
H31A H 0.9503 0.1355 1.0570 0.053 Uiso 1 1 calc R
C32 C 1.0984(4) 0.1221(4) 1.0643(3) 0.0537(13) Uani 1 1 d .
H32A H 1.0923 0.0770 1.1014 0.064 Uiso 1 1 calc R
C33 C 1.1925(4) 0.1523(3) 1.0350(3) 0.0515(13) Uani 1 1 d .
H33A H 1.2461 0.1246 1.0512 0.062 Uiso 1 1 calc R
C34 C 1.2082(3) 0.2210(3) 0.9836(3) 0.0472(13) Uani 1 1 d .
H34A H 1.2709 0.2407 0.9642 0.057 Uiso 1 1 calc R
C35 C 1.1252(3) 0.2607(3) 0.9612(3) 0.0349(11) Uani 1 1 d .
C36 C 1.1955(3) 0.3719(3) 0.8638(3) 0.0421(12) Uani 1 1 d .
H36A H 1.2726 0.3974 0.9085 0.051 Uiso 1 1 calc R
H36B H 1.1882 0.4349 0.8502 0.051 Uiso 1 1 calc R
C37 C 1.1761(3) 0.2851(3) 0.7679(3) 0.0413(11) Uani 1 1 d .
C38 C 1.0735(4) 0.2386(4) 0.6892(4) 0.0602(15) Uani 1 1 d .
H38A H 1.0142 0.2565 0.6972 0.072 Uiso 1 1 calc R
C39 C 1.0598(5) 0.1668(6) 0.6006(4) 0.087(2) Uani 1 1 d .
H39A H 0.9918 0.1380 0.5476 0.105 Uiso 1 1 calc R
C40 C 1.1451(5) 0.1362(5) 0.5881(4) 0.087(2) Uani 1 1 d .
H40A H 1.1338 0.0853 0.5277 0.104 Uiso 1 1 calc R
C41 C 1.2482(4) 0.1817(4) 0.6661(4) 0.0707(16) Uani 1 1 d .
H41A H 1.3067 0.1621 0.6583 0.085 Uiso 1 1 calc R
C42 C 1.2622(3) 0.2551(4) 0.7535(4) 0.0506(13) Uani 1 1 d .
H42A H 1.3315 0.2863 0.8054 0.061 Uiso 1 1 calc R
C43 C 0.8258(3) 0.4453(3) 0.7750(3) 0.0304(10) Uani 1 1 d .
C44 C 0.8632(3) 0.3787(3) 0.8206(3) 0.0333(10) Uani 1 1 d .
C45 C 0.9790(3) 0.4144(3) 0.8699(3) 0.0292(10) Uani 1 1 d .
C46 C 1.0551(3) 0.5174(3) 0.8788(3) 0.0261(9) Uani 1 1 d .
H46A H 1.1313 0.5437 0.9168 0.031 Uiso 1 1 calc R
C47 C 1.0204(3) 0.5817(3) 0.8326(3) 0.0277(9) Uani 1 1 d .
C48 C 0.9041(3) 0.5438(3) 0.7793(3) 0.0315(10) Uani 1 1 d .
H48 H 0.8797 0.5854 0.7467 0.038 Uiso 1 1 calc R
O1 O 0.7877(2) 0.2823(2) 0.8178(2) 0.0389(7) Uani 1 1 d .
O11 O 0.5283(3) 0.0789(3) 0.6986(2) 0.0659(11) Uani 1 1 d D
N7 N 0.7202(3) 0.1118(3) 0.5128(3) 0.0507(10) Uani 1 1 d .
N8 N 0.7554(3) 0.0317(3) 0.7729(3) 0.0473(10) Uani 1 1 d .
N9 N 0.6195(3) 0.3038(3) 0.9137(3) 0.0462(10) Uani 1 1 d .
O2 O 0.6321(2) 0.0845(2) 0.5369(2) 0.0522(9) Uani 1 1 d .
O3 O 0.8085(3) 0.1887(3) 0.5752(3) 0.0645(11) Uani 1 1 d .
O4 O 0.7143(4) 0.0608(3) 0.4305(3) 0.0970(14) Uani 1 1 d .
O5 O 0.7258(3) 0.0673(2) 0.8408(2) 0.0607(10) Uani 1 1 d .
O6 O 0.7540(3) 0.0666(2) 0.7024(2) 0.0548(9) Uani 1 1 d .
O7 O 0.7810(3) -0.0468(3) 0.7675(3) 0.0823(12) Uani 1 1 d .
O8 O 0.6386(2) 0.2181(2) 0.9110(2) 0.0394(7) Uani 1 1 d .
O9 O 0.6988(3) 0.3969(2) 0.9505(3) 0.0601(11) Uani 1 1 d .
O10 O 0.5216(3) 0.2898(3) 0.8781(3) 0.0741(13) Uani 1 1 d .
N10 N 0.8964(3) 0.7744(3) 0.6916(3) 0.0608(13) Uani 1 1 d .
C49 C 0.9459(4) 0.8657(4) 0.7108(4) 0.0565(14) Uani 1 1 d .
C50 C 1.0120(5) 0.9847(5) 0.7382(7) 0.113(3) Uani 1 1 d .
H50A H 1.0569 1.0174 0.8077 0.170 Uiso 1 1 calc R
H50B H 0.9614 1.0190 0.7243 0.170 Uiso 1 1 calc R
H50C H 1.0611 0.9956 0.7006 0.170 Uiso 1 1 calc R
H2 H 0.514(2) 0.0033(7) 0.6977(19) 0.136 Uiso 1 1 d D
H1 H 0.4637(13) 0.044(2) 0.6357(11) 0.136 Uiso 1 1 d D

loop_
_atom_site_aniso_label
_atom_site_aniso_U_11
_atom_site_aniso_U_22
_atom_site_aniso_U_33
_atom_site_aniso_U_23
_atom_site_aniso_U_13
_atom_site_aniso_U_12
Cu1 0.0262(2) 0.0325(2) 0.0291(2) 0.01229(19) 0.00864(19) 0.01085(18)
Cu2 0.0465(3) 0.0362(3) 0.0429(3) 0.0134(2) 0.0151(2) 0.0189(2)
N1 0.0328(15) 0.0298(14) 0.0433(17) 0.0075(13) 0.0090(13) 0.0140(12)
N2 0.0267(13) 0.0302(14) 0.0388(16) 0.0077(12) 0.0059(12) 0.0157(11)
N3 0.0247(13) 0.0271(13) 0.0338(14) 0.0141(11) 0.0117(11) 0.0104(10)
N4 0.0316(14) 0.0426(15) 0.0327(14) 0.0189(12) 0.0159(12) 0.0174(12)
N5 0.0327(14) 0.0303(13) 0.0324(15) 0.0117(11) 0.0100(12) 0.0181(11)
N6 0.0201(12) 0.0327(14) 0.0419(17) 0.0058(13) 0.0104(12) 0.0124(11)
C1 0.0316(17) 0.0299(17) 0.039(2) 0.0075(15) 0.0107(15) 0.0155(14)
C2 0.0283(17) 0.0378(18) 0.040(2) 0.0114(16) 0.0085(16) 0.0114(15)
C3 0.035(2) 0.0355(19) 0.050(2) 0.0041(18) 0.0072(18) 0.0111(16)
C4 0.0295(18) 0.047(2) 0.040(2) 0.0011(18) 0.0014(17) 0.0146(16)
C5 0.0310(18) 0.060(2) 0.041(2) 0.0142(18) -0.0006(17) 0.0213(17)
C6 0.0397(19) 0.0421(19) 0.043(2) 0.0110(17) 0.0058(17) 0.0217(16)
C7 0.0285(17) 0.0332(17) 0.0304(18) 0.0073(14) 0.0055(15) 0.0132(14)
C8 0.0332(18) 0.0274(16) 0.046(2) 0.0102(15) 0.0106(16) 0.0135(14)
C9 0.0293(17) 0.0330(18) 0.048(2) 0.0037(17) 0.0085(17) 0.0140(14)
C10 0.057(2) 0.047(2) 0.079(3) 0.015(2) 0.020(2) 0.0301(18)
C11 0.067(3) 0.069(3) 0.132(6) 0.002(3) 0.030(3) 0.047(2)
C12 0.064(3) 0.076(4) 0.124(5) -0.014(3) 0.050(3) 0.027(3)
C13 0.070(3) 0.057(3) 0.090(4) -0.002(3) 0.047(3) -0.001(3)
C14 0.053(2) 0.037(2) 0.065(3) 0.007(2) 0.026(2) 0.0075(19)
C15 0.0250(15) 0.0325(15) 0.0331(18) 0.0126(13) 0.0100(13) 0.0191(12)
C16 0.0282(16) 0.0335(16) 0.0391(18) 0.0169(14) 0.0151(14) 0.0152(13)
C17 0.0358(19) 0.0358(18) 0.052(2) 0.0188(16) 0.0191(17) 0.0129(15)
C18 0.0371(19) 0.040(2) 0.078(3) 0.0261(19) 0.0290(19) 0.0130(16)
C19 0.052(2) 0.055(2) 0.070(2) 0.0410(18) 0.0348(19) 0.0206(18)
C20 0.047(2) 0.059(2) 0.052(2) 0.0360(17) 0.0260(17) 0.0227(17)
C21 0.0314(17) 0.0490(19) 0.050(2) 0.0281(16) 0.0205(15) 0.0207(15)
C22 0.0391(19) 0.052(2) 0.0295(18) 0.0193(15) 0.0121(15) 0.0190(16)
C23 0.039(2) 0.054(2) 0.041(2) 0.0118(18) 0.0110(17) 0.0223(17)
C24 0.112(4) 0.078(3) 0.065(3) 0.044(2) 0.048(3) 0.049(3)
C25 0.115(3) 0.109(3) 0.082(3) 0.050(2) 0.060(3) 0.087(2)
C26 0.058(2) 0.091(3) 0.078(3) 0.019(3) 0.026(2) 0.049(2)
C27 0.116(3) 0.074(3) 0.100(3) 0.042(3) 0.077(3) 0.047(3)
C28 0.098(3) 0.072(3) 0.084(3) 0.040(2) 0.062(2) 0.047(2)
C29 0.0283(16) 0.0235(15) 0.0314(18) 0.0020(14) 0.0082(14) 0.0121(13)
C30 0.0357(17) 0.0327(17) 0.0328(19) 0.0038(15) 0.0063(15) 0.0204(14)
C31 0.057(2) 0.0526(19) 0.044(2) 0.0245(16) 0.0223(17) 0.0398(16)
C32 0.073(2) 0.060(2) 0.041(2) 0.0225(18) 0.014(2) 0.0450(18)
C33 0.064(2) 0.0483(19) 0.043(2) 0.0130(18) 0.003(2) 0.0385(17)
C34 0.0352(19) 0.045(2) 0.044(2) -0.0044(19) 0.0006(18) 0.0218(16)
C35 0.0310(17) 0.0294(16) 0.040(2) 0.0068(15) 0.0053(16) 0.0178(13)
C36 0.0273(17) 0.0365(19) 0.062(2) 0.0111(17) 0.0219(17) 0.0147(14)
C37 0.0338(18) 0.0422(19) 0.053(2) 0.0199(16) 0.0192(16) 0.0170(15)
C38 0.038(2) 0.083(3) 0.060(3) 0.022(2) 0.021(2) 0.026(2)
C39 0.054(3) 0.124(5) 0.055(3) 0.009(3) 0.015(3) 0.024(3)
C40 0.080(3) 0.095(4) 0.057(3) -0.002(3) 0.033(3) 0.021(3)
C41 0.080(3) 0.079(3) 0.079(3) 0.031(2) 0.051(2) 0.047(2)
C42 0.044(2) 0.057(2) 0.060(3) 0.0216(19) 0.0236(19) 0.0282(17)
C43 0.0223(15) 0.0319(17) 0.0297(18) 0.0034(14) 0.0049(14) 0.0121(13)
C44 0.0277(17) 0.0252(16) 0.039(2) 0.0046(15) 0.0093(15) 0.0089(13)
C45 0.0268(16) 0.0261(16) 0.0341(18) 0.0074(14) 0.0103(14) 0.0134(13)
C46 0.0186(14) 0.0301(16) 0.0269(17) 0.0062(13) 0.0059(13) 0.0118(12)
C47 0.0298(16) 0.0290(16) 0.0221(16) 0.0053(13) 0.0095(13) 0.0128(13)
C48 0.0313(17) 0.0375(17) 0.0247(17) 0.0086(14) 0.0056(14) 0.0183(14)
O1 0.0376(12) 0.0347(12) 0.0451(14) 0.0176(10) 0.0142(11) 0.0141(10)
O11 0.0497(17) 0.070(2) 0.0623(19) 0.0243(16) 0.0169(15) 0.0092(15)
N7 0.0587(19) 0.0493(17) 0.058(2) 0.0255(15) 0.0287(16) 0.0294(15)
N8 0.0616(19) 0.0470(17) 0.0398(18) 0.0144(14) 0.0187(15) 0.0310(15)
N9 0.0369(17) 0.0465(18) 0.0488(19) 0.0136(15) 0.0108(15) 0.0161(14)
O2 0.0505(15) 0.0443(14) 0.0602(17) 0.0149(13) 0.0191(14) 0.0220(12)
O3 0.0477(16) 0.0707(18) 0.075(2) 0.0334(16) 0.0213(15) 0.0206(14)
O4 0.174(3) 0.085(2) 0.0687(19) 0.0326(17) 0.080(2) 0.068(2)
O5 0.080(2) 0.0390(15) 0.0566(17) 0.0155(13) 0.0319(15) 0.0137(14)
O6 0.0748(17) 0.0536(14) 0.0548(16) 0.0279(12) 0.0295(14) 0.0385(12)
O7 0.132(2) 0.0860(18) 0.067(2) 0.0392(15) 0.0351(19) 0.0807(16)
O8 0.0315(12) 0.0475(13) 0.0476(14) 0.0241(11) 0.0169(11) 0.0192(10)
O9 0.0459(16) 0.0431(15) 0.069(2) 0.0120(14) 0.0021(15) 0.0124(13)
O10 0.0367(15) 0.0610(17) 0.110(3) 0.0216(18) 0.0047(17) 0.0257(13)
N10 0.0522(19) 0.0532(19) 0.070(3) 0.0110(18) 0.0106(19) 0.0297(16)
C49 0.050(2) 0.060(2) 0.060(3) 0.018(2) 0.019(2) 0.0281(19)
C50 0.090(4) 0.072(4) 0.189(7) 0.045(4) 0.075(4) 0.032(3)

loop_
_atom_type_symbol
_atom_type_description
_atom_type_scat_dispersion_real
_atom_type_scat_dispersion_imag
_atom_type_scat_source
C C 0.0181 0.0091 'International Tables Vol C Tables 4.2.6.8 and 6.1.1.4'
H H 0.0000 0.0000 'International Tables Vol C Tables 4.2.6.8 and 6.1.1.4'
N N 0.0311 0.0180 'International Tables Vol C Tables 4.2.6.8 and 6.1.1.4'
O O 0.0492 0.0322 'International Tables Vol C Tables 4.2.6.8 and 6.1.1.4'
Cu Cu -1.9646 0.5888 'International Tables Vol C Tables 4.2.6.8 and 6.1.1.4'

loop_
_geom_angle_atom_site_label_1
_geom_angle_atom_site_label_2
_geom_angle_atom_site_label_3
_geom_angle
_geom_angle_site_symmetry_1
_geom_angle_site_symmetry_3
N5 Cu1 N3 96.44(13) . 2_767
N5 Cu1 O1 86.07(12) . .
N3 Cu1 O1 169.20(12) 2_767 .
N5 Cu1 O8 172.61(13) . .
N3 Cu1 O8 90.63(12) 2_767 .
O1 Cu1 O8 86.58(12) . .
N5 Cu1 O5 97.94(13) . .
N3 Cu1 O5 102.14(12) 2_767 .
O1 Cu1 O5 87.86(12) . .
O8 Cu1 O5 82.63(13) . .
O1 Cu2 N1 86.82(12) . .
O1 Cu2 O6 90.93(12) . .
N1 Cu2 O6 170.46(14) . .
O1 Cu2 O2 160.37(13) . .
N1 Cu2 O2 93.46(14) . .
O6 Cu2 O2 85.55(13) . .
O1 Cu2 O11 106.01(12) . .
N1 Cu2 O11 95.61(14) . .
O6 Cu2 O11 93.92(14) . .
O2 Cu2 O11 93.50(13) . .
C1 N1 C2 107.0(3) . .
C1 N1 Cu2 124.0(3) . .
C2 N1 Cu2 128.6(2) . .
C1 N2 C7 106.8(3) . .
C1 N2 C8 128.8(3) . .
C7 N2 C8 124.2(3) . .
C15 N3 C16 106.2(3) . .
C15 N3 Cu1 126.4(3) . 2_767
C16 N3 Cu1 127.2(2) . 2_767
C15 N4 C21 107.3(3) . .
C15 N4 C22 127.6(3) . .
C21 N4 C22 124.3(3) . .
C29 N5 C30 106.5(3) . .
C29 N5 Cu1 124.0(3) . .
C30 N5 Cu1 128.1(3) . .
C29 N6 C35 106.9(3) . .
C29 N6 C36 130.2(4) . .
C35 N6 C36 122.3(3) . .
N1 C1 N2 111.5(3) . .
N1 C1 C43 122.7(4) . .
N2 C1 C43 125.3(3) . .
N1 C2 C7 108.8(3) . .
N1 C2 C3 131.5(4) . .
C7 C2 C3 119.7(4) . .
C4 C3 C2 117.6(4) . .
C4 C3 H3A 121.2 . .
C2 C3 H3A 121.2 . .
C3 C4 C5 121.8(3) . .
C3 C4 H4A 119.1 . .
C5 C4 H4A 119.1 . .
C4 C5 C6 122.1(4) . .
C4 C5 H5A 118.9 . .
C6 C5 H5A 118.9 . .
C7 C6 C5 115.9(4) . .
C7 C6 H6A 122.0 . .
C5 C6 H6A 122.0 . .
C6 C7 C2 122.8(3) . .
C6 C7 N2 131.3(4) . .
C2 C7 N2 105.9(3) . .
N2 C8 C9 113.6(3) . .
N2 C8 H8A 108.8 . .
C9 C8 H8A 108.8 . .
N2 C8 H8B 108.8 . .
C9 C8 H8B 108.8 . .
H8A C8 H8B 107.7 . .
C14 C9 C10 119.5(5) . .
C14 C9 C8 121.5(4) . .
C10 C9 C8 118.8(4) . .
C11 C10 C9 118.7(6) . .
C11 C10 H10A 120.6 . .
C9 C10 H10A 120.6 . .
C12 C11 C10 121.5(7) . .
C12 C11 H11A 119.2 . .
C10 C11 H11A 119.2 . .
C11 C12 C13 120.2(6) . .
C11 C12 H12A 119.9 . .
C13 C12 H12A 119.9 . .
C12 C13 C14 119.8(6) . .
C12 C13 H13A 120.1 . .
C14 C13 H13A 120.1 . .
C9 C14 C13 120.3(5) . .
C9 C14 H14A 119.8 . .
C13 C14 H14A 119.8 . .
N3 C15 N4 112.2(3) . .
N3 C15 C47 123.3(3) . .
N4 C15 C47 124.5(3) . .
N3 C16 C21 109.0(3) . .
N3 C16 C17 131.2(4) . .
C21 C16 C17 119.7(4) . .
C18 C17 C16 116.6(4) . .
C18 C17 H17 121.7 . .
C16 C17 H17 121.7 . .
C17 C18 C19 122.7(4) . .
C17 C18 H18A 118.7 . .
C19 C18 H18A 118.7 . .
C20 C19 C18 120.9(4) . .
C20 C19 H19A 119.6 . .
C18 C19 H19A 119.6 . .
C19 C20 C21 117.4(4) . .
C19 C20 H20A 121.3 . .
C21 C20 H20A 121.3 . .
C20 C21 N4 131.9(4) . .
C20 C21 C16 122.7(3) . .
N4 C21 C16 105.3(3) . .
N4 C22 C23 113.1(3) . .
N4 C22 H22A 109.0 . .
C23 C22 H22A 109.0 . .
N4 C22 H22B 109.0 . .
C23 C22 H22B 109.0 . .
H22A C22 H22B 107.8 . .
C24 C23 C28 118.7(5) . .
C24 C23 C22 122.9(5) . .
C28 C23 C22 118.3(5) . .
C23 C24 C25 122.0(6) . .
C23 C24 H24A 119.0 . .
C25 C24 H24A 119.0 . .
C24 C25 C26 118.1(6) . .
C24 C25 H25A 120.9 . .
C26 C25 H25A 120.9 . .
C27 C26 C25 121.1(6) . .
C27 C26 H26A 119.4 . .
C25 C26 H26A 119.4 . .
C26 C27 C28 119.4(6) . .
C26 C27 H27 120.3 . .
C28 C27 H27 120.3 . .
C27 C28 C23 120.4(6) . .
C27 C28 H28A 119.8 . .
C23 C28 H28A 119.8 . .
N5 C29 N6 111.6(4) . .
N5 C29 C45 123.5(3) . .
N6 C29 C45 124.8(4) . .
C31 C30 C35 120.3(4) . .
C31 C30 N5 131.6(4) . .
C35 C30 N5 108.1(4) . .
C32 C31 C30 117.4(4) . .
C32 C31 H31A 121.3 . .
C30 C31 H31A 121.3 . .
C31 C32 C33 121.5(5) . .
C31 C32 H32A 119.2 . .
C33 C32 H32A 119.2 . .
C34 C33 C32 122.0(5) . .
C34 C33 H33A 119.0 . .
C32 C33 H33A 119.0 . .
C33 C34 C35 116.8(4) . .
C33 C34 H34A 121.6 . .
C35 C34 H34A 121.6 . .
N6 C35 C30 106.9(3) . .
N6 C35 C34 131.1(4) . .
C30 C35 C34 122.0(4) . .
N6 C36 C37 113.6(3) . .
N6 C36 H36A 108.8 . .
C37 C36 H36A 108.8 . .
N6 C36 H36B 108.8 . .
C37 C36 H36B 108.8 . .
H36A C36 H36B 107.7 . .
C42 C37 C38 118.3(4) . .
C42 C37 C36 121.2(3) . .
C38 C37 C36 120.4(4) . .
C39 C38 C37 120.0(5) . .
C39 C38 H38A 120.0 . .
C37 C38 H38A 120.0 . .
C38 C39 C40 121.0(5) . .
C38 C39 H39A 119.5 . .
C40 C39 H39A 119.5 . .
C39 C40 C41 119.8(5) . .
C39 C40 H40A 120.1 . .
C41 C40 H40A 120.1 . .
C42 C41 C40 118.9(6) . .
C42 C41 H41A 120.6 . .
C40 C41 H41A 120.6 . .
C41 C42 C37 122.0(4) . .
C41 C42 H42A 119.0 . .
C37 C42 H42A 119.0 . .
C48 C43 C44 119.9(3) . .
C48 C43 C1 121.6(4) . .
C44 C43 C1 118.0(3) . .
O1 C44 C45 119.9(4) . .
O1 C44 C43 120.8(3) . .
C45 C44 C43 119.3(3) . .
C46 C45 C44 119.5(4) . .
C46 C45 C29 121.4(3) . .
C44 C45 C29 119.2(3) . .
C47 C46 C45 121.8(3) . .
C47 C46 H46A 119.1 . .
C45 C46 H46A 119.1 . .
C46 C47 C48 118.8(3) . .
C46 C47 C15 119.2(3) . .
C48 C47 C15 122.0(4) . .
C43 C48 C47 120.6(4) . .
C43 C48 H48 119.7 . .
C47 C48 H48 119.7 . .
C44 O1 Cu2 115.0(2) . .
C44 O1 Cu1 120.6(2) . .
Cu2 O1 Cu1 123.37(13) . .
Cu2 O11 H2 117(2) . .
Cu2 O11 H1 112.2(14) . .
H2 O11 H1 87.4(14) . .
O4 N7 O3 122.7(4) . .
O4 N7 O2 119.4(4) . .
O3 N7 O2 117.9(4) . .
O5 N8 O7 119.8(4) . .
O5 N8 O6 123.1(4) . .
O7 N8 O6 116.9(4) . .
O10 N9 O9 121.8(4) . .
O10 N9 O8 117.9(3) . .
O9 N9 O8 120.3(3) . .
N7 O2 Cu2 105.6(2) . .
N8 O5 Cu1 123.8(3) . .
N8 O6 Cu2 123.1(3) . .
N9 O8 Cu1 114.1(2) . .
N10 C49 C50 178.6(7) . .
C49 C50 H50A 109.5 . .
C49 C50 H50B 109.5 . .
H50A C50 H50B 109.5 . .
C49 C50 H50C 109.5 . .
H50A C50 H50C 109.5 . .
H50B C50 H50C 109.5 . .

loop_
_geom_bond_atom_site_label_1
_geom_bond_atom_site_label_2
_geom_bond_distance
_geom_bond_site_symmetry_2
Cu1 N5 1.980(3) .
Cu1 N3 1.981(3) 2_767
Cu1 O1 1.983(3) .
Cu1 O8 2.001(3) .
Cu1 O5 2.231(3) .
Cu2 O1 1.975(2) .
Cu2 N1 1.990(4) .
Cu2 O6 2.013(3) .
Cu2 O2 2.020(3) .
Cu2 O11 2.181(3) .
N1 C1 1.328(4) .
N1 C2 1.383(5) .
N2 C1 1.367(5) .
N2 C7 1.403(4) .
N2 C8 1.467(5) .
N3 C15 1.329(4) .
N3 C16 1.374(5) .
N3 Cu1 1.981(3) 2_767
N4 C15 1.346(5) .
N4 C21 1.390(4) .
N4 C22 1.476(5) .
N5 C29 1.324(5) .
N5 C30 1.405(5) .
N6 C29 1.376(5) .
N6 C35 1.382(6) .
N6 C36 1.454(6) .
C1 C43 1.463(5) .
C2 C7 1.399(6) .
C2 C3 1.406(5) .
C3 C4 1.367(6) .
C3 H3A 0.9300 .
C4 C5 1.377(7) .
C4 H4A 0.9300 .
C5 C6 1.397(5) .
C5 H5A 0.9300 .
C6 C7 1.375(6) .
C6 H6A 0.9300 .
C8 C9 1.494(6) .
C8 H8A 0.9700 .
C8 H8B 0.9700 .
C9 C14 1.376(7) .
C9 C10 1.400(7) .
C10 C11 1.393(8) .
C10 H10A 0.9300 .
C11 C12 1.361(11) .
C11 H11A 0.9300 .
C12 C13 1.364(10) .
C12 H12A 0.9300 .
C13 C14 1.406(8) .
C13 H13A 0.9300 .
C14 H14A 0.9300 .
C15 C47 1.470(5) .
C16 C21 1.403(6) .
C16 C17 1.412(5) .
C17 C18 1.371(7) .
C17 H17 0.9300 .
C18 C19 1.402(7) .
C18 H18A 0.9300 .
C19 C20 1.370(5) .
C19 H19A 0.9300 .
C20 C21 1.374(6) .
C20 H20A 0.9300 .
C22 C23 1.487(7) .
C22 H22A 0.9700 .
C22 H22B 0.9700 .
C23 C24 1.348(8) .
C23 C28 1.405(8) .
C24 C25 1.384(9) .
C24 H24A 0.9300 .
C25 C26 1.415(9) .
C25 H25A 0.9300 .
C26 C27 1.340(9) .
C26 H26A 0.9300 .
C27 C28 1.400(9) .
C27 H27 0.9300 .
C28 H28A 0.9300 .
C29 C45 1.457(6) .
C30 C31 1.390(6) .
C30 C35 1.397(6) .
C31 C32 1.385(7) .
C31 H31A 0.9300 .
C32 C33 1.397(7) .
C32 H32A 0.9300 .
C33 C34 1.358(7) .
C33 H33A 0.9300 .
C34 C35 1.402(6) .
C34 H34A 0.9300 .
C36 C37 1.509(6) .
C36 H36A 0.9700 .
C36 H36B 0.9700 .
C37 C42 1.389(7) .
C37 C38 1.390(6) .
C38 C39 1.359(8) .
C38 H38A 0.9300 .
C39 C40 1.377(10) .
C39 H39A 0.9300 .
C40 C41 1.390(7) .
C40 H40A 0.9300 .
C41 C42 1.355(7) .
C41 H41A 0.9300 .
C42 H42A 0.9300 .
C43 C48 1.384(5) .
C43 C44 1.422(6) .
C44 O1 1.356(5) .
C44 C45 1.394(5) .
C45 C46 1.392(5) .
C46 C47 1.382(6) .
C46 H46A 0.9300 .
C47 C48 1.407(5) .
C48 H48 0.9300 .
O11 H2 0.990(9) .
O11 H1 0.981(9) .
N7 O4 1.216(5) .
N7 O3 1.231(4) .
N7 O2 1.278(5) .
N8 O5 1.220(5) .
N8 O7 1.226(5) .
N8 O6 1.264(5) .
N9 O10 1.217(5) .
N9 O9 1.232(4) .
N9 O8 1.282(5) .
N10 C49 1.126(6) .
C49 C50 1.465(8) .
C50 H50A 0.9600 .
C50 H50B 0.9600 .
C50 H50C 0.9600 .
